data_4307476
loop_
_publ_author_name
'James Britten'
'Nigel G. R. Hearns'
'Kathryn E. Preuss'
'John F. Richardson'
'Sofi Bin-Salamon'

_publ_contact_author_address
;
Department of Chemistry
University of Guelph
Guelph, Ontario N1G 2W1, Canada
;
_publ_contact_author_email kpreuss@uoguelph.ca
_publ_contact_author_fax '001 519 766-1499'
_publ_contact_author_name 'Professor Dr. Kathryn E. Preuss'
_publ_contact_author_phone '001 519 824-4120 x56711'
_publ_section_title
;
Mn(II) and Cu(II) Complexes of a Dithiadiazolyl Radical Ligand:
Monomer/Dimer Equilibria in Solution
;
_journal_name_full 'Inorganic Chemistry'
_journal_page_first 3934
_journal_page_last 3945
_journal_paper_doi 10.1021/ic0619456
_journal_volume 46
_journal_year 2007
_chemical_formula_moiety 'C16 H6 F12 Mn N3 O4 S2'
_chemical_formula_sum 'C16 H6 F12 Mn N3 O4 S2'
_chemical_formula_weight 651.32
_chemical_name_systematic
; 
[4-(2-pyridyl)-1,2,4,5-dithiadiazolyl]-bis(hexafluoroacetylacetonate)
manganese(II) 
;
_space_group_IT_number 14
_symmetry_cell_setting monoclinic
_symmetry_space_group_name_Hall '-P 2ybc'
_symmetry_space_group_name_H-M 'P 1 21/c 1'
_atom_sites_solution_hydrogens geom
_atom_sites_solution_primary direct
_atom_sites_solution_secondary difmap
_audit_creation_method SHELXL-97
_cell_angle_alpha 90.00
_cell_angle_beta 116.190(15)
_cell_angle_gamma 90.00
_cell_formula_units_Z 8
_cell_length_a 16.663(16)
_cell_length_b 17.815(17)
_cell_length_c 17.467(17)
_cell_measurement_temperature 100(2)
_cell_volume 4653(8)
_computing_cell_refinement 'DENZO-SMN (Otwinowski & Minor, 1997)'
_computing_data_collection 'Kappa-CCD server software (Nonius, 1997)'
_computing_data_reduction DENZO-SMN
_computing_molecular_graphics 'PLATON (Spek, 2003)'
_computing_publication_material SHELXL-97
_computing_structure_refinement 'SHELXL-97 (Sheldrick, 1997)'
_computing_structure_solution 'SHELXS-97 (Sheldrick, 1997)'
_diffrn_ambient_temperature 100(2)
_diffrn_measured_fraction_theta_full 0.990
_diffrn_measured_fraction_theta_max 0.990
_diffrn_measurement_device_type Kappa-CCD
_diffrn_measurement_method '\f scans, and \w scans with \k offsets'
_diffrn_radiation_monochromator graphite
_diffrn_radiation_source 'fine-focus sealed tube'
_diffrn_radiation_type MoK\a
_diffrn_radiation_wavelength 0.71073
_diffrn_reflns_av_R_equivalents 0.1540
_diffrn_reflns_av_sigmaI/netI 0.1737
_diffrn_reflns_limit_h_max 20
_diffrn_reflns_limit_h_min -19
_diffrn_reflns_limit_k_max 22
_diffrn_reflns_limit_k_min -21
_diffrn_reflns_limit_l_max 20
_diffrn_reflns_limit_l_min -21
_diffrn_reflns_number 38769
_diffrn_reflns_theta_full 26.55
_diffrn_reflns_theta_max 26.55
_diffrn_reflns_theta_min 1.36
_exptl_absorpt_coefficient_mu 0.873
_exptl_absorpt_correction_type multi-scan
_exptl_absorpt_process_details '(SADABS; Sheldrick, 2003)'
_exptl_crystal_colour bright-red
_exptl_crystal_density_diffrn 1.860
_exptl_crystal_density_method 'not measured'
_exptl_crystal_description needle
_exptl_crystal_F_000 2560
_exptl_crystal_size_max 0.25
_exptl_crystal_size_mid 0.10
_exptl_crystal_size_min 0.05
_refine_diff_density_max 1.415
_refine_diff_density_min -1.152
_refine_diff_density_rms 0.118
_refine_ls_extinction_coef 0.00056(17)
_refine_ls_extinction_expression Fc^*^=kFc[1+0.001xFc^2^\l^3^/sin(2\q)]^-1/4^
_refine_ls_extinction_method SHELXL
_refine_ls_goodness_of_fit_ref 1.025
_refine_ls_hydrogen_treatment constr
_refine_ls_matrix_type full
_refine_ls_number_parameters 672
_refine_ls_number_reflns 9592
_refine_ls_number_restraints 30
_refine_ls_restrained_S_all 1.057
_refine_ls_R_factor_all 0.1868
_refine_ls_R_factor_gt 0.0835
_refine_ls_shift/su_max 0.007
_refine_ls_shift/su_mean 0.001
_refine_ls_structure_factor_coef Fsqd
_refine_ls_weighting_details 'calc w=1/[\s^2^(Fo^2^)+(0.0666P)^2^+9.2061P] where P=(Fo^2^+2Fc^2^)/3'
_refine_ls_weighting_scheme calc
_refine_ls_wR_factor_gt 0.1556
_refine_ls_wR_factor_ref 0.1901
_reflns_number_gt 4746
_reflns_number_total 9592
_reflns_threshold_expression >2sigma(I)
_cod_data_source_file ic0619456-file001_2.cif
_cod_data_source_block 2
_cod_database_code 4307476

loop_
_symmetry_equiv_pos_as_xyz
'x, y, z'
'-x, y+1/2, -z+1/2'
'-x, -y, -z'
'x, -y-1/2, z-1/2'

loop_
_atom_site_label
_atom_site_type_symbol
_atom_site_fract_x
_atom_site_fract_y
_atom_site_fract_z
_atom_site_U_iso_or_equiv
_atom_site_adp_type
_atom_site_occupancy
_atom_site_symmetry_multiplicity
_atom_site_calc_flag
_atom_site_refinement_flags
_atom_site_disorder_assembly
_atom_site_disorder_group
Mn2 Mn -0.00926(8) 0.73740(6) 0.01769(7) 0.0242(3) Uani 1 1 d . . .
S21 S -0.10053(14) 0.55546(10) -0.03167(13) 0.0307(5) Uani 1 1 d . . .
S22 S -0.20484(14) 0.52451(10) -0.14839(13) 0.0316(5) Uani 1 1 d . . .
F27 F 0.1122(4) 0.5753(3) 0.2565(3) 0.0637(17) Uani 1 1 d . . .
F28 F -0.0281(4) 0.5575(3) 0.2189(4) 0.0745(18) Uani 1 1 d . . .
F29 F 0.0474(4) 0.6234(3) 0.3279(3) 0.0676(17) Uani 1 1 d . . .
F210 F -0.1609(5) 0.8820(4) 0.1579(4) 0.090(2) Uani 1 1 d . . .
F211 F -0.0381(7) 0.9344(3) 0.1748(5) 0.132(4) Uani 1 1 d . . .
F212 F -0.0439(3) 0.8759(3) 0.2784(3) 0.0539(14) Uani 1 1 d . . .
O21 O 0.0884(3) 0.6779(3) -0.0078(3) 0.0311(13) Uani 1 1 d . . .
O22 O 0.0806(4) 0.8293(3) 0.0343(3) 0.0346(13) Uani 1 1 d . . .
O23 O 0.0118(3) 0.6620(3) 0.1204(3) 0.0291(12) Uani 1 1 d . . .
O24 O -0.0588(4) 0.8082(3) 0.0857(3) 0.0332(13) Uani 1 1 d . . .
N21 N -0.1020(4) 0.6430(3) -0.0595(4) 0.0263(15) Uani 1 1 d . . .
N22 N -0.2216(4) 0.6083(3) -0.1900(4) 0.0260(15) Uani 1 1 d . . .
N23 N -0.1102(4) 0.7857(3) -0.1076(4) 0.0263(15) Uani 1 1 d . . .
C21 C -0.1647(5) 0.6589(4) -0.1374(5) 0.0272(18) Uani 1 1 d . . .
C22 C -0.1705(5) 0.7385(4) -0.1649(4) 0.0237(17) Uani 1 1 d . . .
C23 C -0.2350(5) 0.7635(4) -0.2443(5) 0.0325(19) Uani 1 1 d . . .
H23 H -0.2765 0.7296 -0.2841 0.039 Uiso 1 1 calc R . .
C24 C -0.2362(6) 0.8397(4) -0.2632(5) 0.035(2) Uani 1 1 d . . .
H24 H -0.2785 0.8585 -0.3168 0.042 Uiso 1 1 calc R . .
C25 C -0.1760(6) 0.8874(5) -0.2040(6) 0.040(2) Uani 1 1 d . . .
H25 H -0.1770 0.9396 -0.2153 0.048 Uiso 1 1 calc R . .
C26 C -0.1141(6) 0.8580(4) -0.1280(5) 0.034(2) Uani 1 1 d . . .
H26 H -0.0717 0.8912 -0.0879 0.041 Uiso 1 1 calc R . .
C27 C 0.1581(6) 0.7009(4) -0.0093(5) 0.033(2) Uani 1 1 d . . .
C28 C 0.1955(6) 0.7726(4) 0.0104(6) 0.055(3) Uani 1 1 d . . .
H28 H 0.2515 0.7817 0.0102 0.066 Uiso 1 1 calc R . .
C29 C 0.1533(6) 0.8304(4) 0.0302(6) 0.040(2) Uani 1 1 d . . .
C210 C 0.2069(5) 0.6413(4) -0.0369(5) 0.053(3) Uani 1 1 d D . .
F21 F 0.1510(6) 0.6181(5) -0.1214(5) 0.0649(13) Uiso 0.50 1 d PD . .
F22 F 0.2208(6) 0.5799(4) 0.0078(5) 0.0649(13) Uiso 0.50 1 d PD . .
F23 F 0.2765(6) 0.6667(4) -0.0430(7) 0.0649(13) Uiso 0.50 1 d PD . .
F71 F 0.2998(5) 0.6385(5) 0.0209(6) 0.0649(13) Uiso 0.50 1 d PD . .
F72 F 0.1810(6) 0.5735(4) -0.0290(6) 0.0649(13) Uiso 0.50 1 d PD . .
F73 F 0.2056(7) 0.6560(4) -0.1091(5) 0.0649(13) Uiso 0.50 1 d PD . .
C211 C 0.1989(5) 0.9105(4) 0.0482(5) 0.058(3) Uani 1 1 d D . .
F24 F 0.2879(4) 0.9061(3) 0.0783(5) 0.0530(19) Uiso 0.665(10) 1 d PD . .
F25 F 0.1913(5) 0.9433(3) 0.1172(4) 0.0530(19) Uiso 0.665(10) 1 d PD . .
F26 F 0.1604(5) 0.9524(3) -0.0161(4) 0.0530(19) Uiso 0.665(10) 1 d PD . .
F81 F 0.1320(6) 0.9634(4) 0.0068(8) 0.064(4) Uiso 0.335(10) 1 d PD . .
F82 F 0.2415(9) 0.9246(4) 0.1245(6) 0.064(4) Uiso 0.335(10) 1 d PD . .
F83 F 0.2474(9) 0.9198(5) 0.0017(9) 0.064(4) Uiso 0.335(10) 1 d PD . .
C212 C 0.0127(5) 0.6755(4) 0.1901(5) 0.0262(17) Uani 1 1 d . . .
C213 C -0.0106(5) 0.7433(4) 0.2168(5) 0.035(2) Uani 1 1 d . . .
H213 H -0.0033 0.7477 0.2737 0.042 Uiso 1 1 calc R . .
C214 C -0.0442(6) 0.8037(4) 0.1614(5) 0.035(2) Uani 1 1 d . . .
C215 C 0.0376(6) 0.6080(5) 0.2497(6) 0.043(2) Uani 1 1 d . . .
C216 C -0.0714(8) 0.8759(6) 0.1946(6) 0.052(3) Uani 1 1 d . . .
Mn1 Mn 0.47492(8) 0.32750(6) 0.24410(7) 0.0225(3) Uani 1 1 d . . .
S11 S 0.33794(13) 0.44742(10) 0.07577(12) 0.0278(5) Uani 1 1 d . . .
S12 S 0.23200(14) 0.41101(10) -0.03776(12) 0.0299(5) Uani 1 1 d . . .
F11 F 0.5780(4) 0.4612(3) 0.0617(3) 0.0644(16) Uani 1 1 d . . .
F12 F 0.6040(4) 0.5341(2) 0.1665(3) 0.0616(17) Uani 1 1 d . . .
F13 F 0.7113(4) 0.4757(3) 0.1582(3) 0.0569(15) Uani 1 1 d . . .
F14 F 0.7055(4) 0.1851(3) 0.1805(3) 0.0600(15) Uani 1 1 d . . .
F15 F 0.8046(3) 0.2336(3) 0.2952(4) 0.0611(15) Uani 1 1 d . . .
F16 F 0.7101(3) 0.1546(3) 0.2999(3) 0.0564(15) Uani 1 1 d . . .
F17 F 0.4394(3) 0.5549(2) 0.3741(3) 0.0395(12) Uani 1 1 d . . .
F18 F 0.3066(3) 0.5093(2) 0.3313(3) 0.0443(13) Uani 1 1 d . . .
F19 F 0.3998(3) 0.5048(2) 0.4634(3) 0.0389(12) Uani 1 1 d . . .
F110 F 0.4180(4) 0.1839(3) 0.4565(3) 0.0640(16) Uani 1 1 d . . .
F111 F 0.5601(4) 0.1964(3) 0.5010(3) 0.0685(18) Uani 1 1 d . . .
F112 F 0.4921(3) 0.2613(2) 0.5575(3) 0.0401(12) Uani 1 1 d . . .
O11 O 0.5449(3) 0.4114(2) 0.2084(3) 0.0272(12) Uani 1 1 d . . .
O12 O 0.5939(3) 0.2634(3) 0.2686(3) 0.0294(12) Uani 1 1 d . . .
O13 O 0.4359(3) 0.4197(2) 0.3011(3) 0.0253(12) Uani 1 1 d . . .
O14 O 0.4828(4) 0.2713(3) 0.3551(3) 0.0319(13) Uani 1 1 d . . .
N11 N 0.3604(4) 0.3623(3) 0.1166(4) 0.0235(14) Uani 1 1 d . . .
N12 N 0.2411(4) 0.3230(3) -0.0120(4) 0.0283(15) Uani 1 1 d . . .
N13 N 0.4015(4) 0.2231(3) 0.1734(4) 0.0224(14) Uani 1 1 d . . .
C11 C 0.3089(5) 0.3088(4) 0.0656(5) 0.0218(17) Uani 1 1 d . . .
C12 C 0.3307(5) 0.2306(4) 0.0965(5) 0.0235(17) Uani 1 1 d . . .
C13 C 0.2839(5) 0.1686(4) 0.0464(5) 0.0324(19) Uani 1 1 d . . .
H13 H 0.2332 0.1752 -0.0071 0.039 Uiso 1 1 calc R . .
C14 C 0.3151(6) 0.0976(4) 0.0786(6) 0.038(2) Uani 1 1 d . . .
H14 H 0.2859 0.0543 0.0466 0.045 Uiso 1 1 calc R . .
C15 C 0.3886(6) 0.0896(4) 0.1571(6) 0.035(2) Uani 1 1 d . . .
H15 H 0.4108 0.0413 0.1794 0.043 Uiso 1 1 calc R . .
C16 C 0.4288(5) 0.1540(4) 0.2024(5) 0.0293(19) Uani 1 1 d . . .
H16 H 0.4783 0.1486 0.2569 0.035 Uiso 1 1 calc R . .
C17 C 0.6110(5) 0.4040(4) 0.1930(4) 0.0214(17) Uani 1 1 d . . .
C18 C 0.6685(5) 0.3424(4) 0.2105(5) 0.0295(19) Uani 1 1 d . . .
H18 H 0.7181 0.3454 0.1975 0.035 Uiso 1 1 calc R . .
C19 C 0.6547(5) 0.2768(4) 0.2463(5) 0.0266(18) Uani 1 1 d . . .
C110 C 0.6246(6) 0.4699(4) 0.1440(5) 0.034(2) Uani 1 1 d . . .
C111 C 0.7199(6) 0.2125(5) 0.2564(6) 0.040(2) Uani 1 1 d . . .
C112 C 0.4253(5) 0.4222(4) 0.3682(5) 0.0252(18) Uani 1 1 d . . .
C113 C 0.4396(5) 0.3643(4) 0.4262(5) 0.0261(18) Uani 1 1 d . . .
H113 H 0.4292 0.3733 0.4747 0.031 Uiso 1 1 calc R . .
C114 C 0.4685(5) 0.2938(4) 0.4156(5) 0.0266(18) Uani 1 1 d . . .
C115 C 0.3910(5) 0.4979(4) 0.3834(5) 0.0279(19) Uani 1 1 d . . .
C116 C 0.4857(6) 0.2343(5) 0.4847(5) 0.034(2) Uani 1 1 d . . .

loop_
_atom_site_aniso_label
_atom_site_aniso_U_11
_atom_site_aniso_U_22
_atom_site_aniso_U_33
_atom_site_aniso_U_23
_atom_site_aniso_U_13
_atom_site_aniso_U_12
Mn2 0.0214(7) 0.0267(6) 0.0259(7) -0.0022(5) 0.0116(6) -0.0012(5)
S21 0.0241(12) 0.0270(10) 0.0367(12) 0.0014(9) 0.0095(10) 0.0031(9)
S22 0.0309(13) 0.0281(10) 0.0341(12) -0.0051(9) 0.0127(10) -0.0018(9)
F27 0.059(4) 0.080(4) 0.067(4) 0.039(3) 0.041(3) 0.043(3)
F28 0.067(4) 0.064(4) 0.080(4) 0.034(3) 0.022(4) 0.000(3)
F29 0.079(5) 0.093(4) 0.043(3) 0.031(3) 0.037(3) 0.035(3)
F210 0.096(6) 0.117(5) 0.053(4) -0.006(4) 0.030(4) 0.061(5)
F211 0.308(12) 0.041(4) 0.129(6) -0.026(4) 0.171(8) -0.029(5)
F212 0.064(4) 0.066(3) 0.043(3) -0.015(3) 0.035(3) -0.002(3)
O21 0.022(3) 0.033(3) 0.047(4) -0.006(2) 0.023(3) -0.006(2)
O22 0.027(3) 0.033(3) 0.042(3) 0.002(3) 0.014(3) -0.002(3)
O23 0.027(3) 0.032(3) 0.030(3) 0.003(2) 0.014(3) -0.001(2)
O24 0.038(4) 0.035(3) 0.033(3) -0.005(2) 0.021(3) 0.003(3)
N21 0.019(4) 0.034(4) 0.025(4) 0.004(3) 0.010(3) 0.001(3)
N22 0.024(4) 0.032(4) 0.023(4) -0.003(3) 0.011(3) -0.002(3)
N23 0.023(4) 0.025(3) 0.036(4) -0.002(3) 0.018(3) 0.006(3)
C21 0.024(5) 0.034(5) 0.028(5) -0.005(4) 0.015(4) 0.003(4)
C22 0.018(4) 0.033(4) 0.020(4) 0.002(3) 0.008(4) -0.001(4)
C23 0.024(5) 0.046(5) 0.025(5) 0.001(4) 0.009(4) 0.002(4)
C24 0.035(5) 0.033(5) 0.039(5) 0.011(4) 0.018(4) 0.011(4)
C25 0.045(6) 0.032(5) 0.050(6) 0.010(4) 0.028(5) 0.010(4)
C26 0.034(5) 0.028(4) 0.046(5) 0.004(4) 0.023(5) -0.003(4)
C27 0.034(5) 0.025(4) 0.048(6) 0.003(4) 0.025(5) -0.002(4)
C28 0.040(6) 0.031(5) 0.108(9) 0.008(5) 0.047(6) -0.011(5)
C29 0.042(6) 0.020(4) 0.060(6) 0.004(4) 0.026(5) -0.010(4)
C210 0.041(6) 0.037(5) 0.087(8) 0.001(5) 0.032(6) -0.017(5)
C211 0.060(8) 0.033(5) 0.093(9) 0.023(5) 0.045(7) 0.010(5)
C212 0.012(4) 0.043(5) 0.023(4) -0.003(4) 0.008(4) -0.008(4)
C213 0.040(6) 0.044(5) 0.031(5) -0.002(4) 0.024(4) -0.001(4)
C214 0.042(6) 0.038(5) 0.037(5) -0.011(4) 0.027(5) -0.004(4)
C215 0.039(6) 0.052(6) 0.039(6) 0.011(4) 0.020(5) 0.004(5)
C216 0.068(8) 0.066(7) 0.044(6) -0.013(5) 0.045(6) -0.010(6)
Mn1 0.0231(7) 0.0219(6) 0.0261(7) 0.0032(5) 0.0140(6) 0.0026(5)
S11 0.0267(12) 0.0243(10) 0.0304(12) 0.0049(8) 0.0108(10) -0.0004(9)
S12 0.0306(13) 0.0299(11) 0.0254(11) 0.0037(8) 0.0090(10) -0.0010(9)
F11 0.093(5) 0.056(3) 0.034(3) 0.009(3) 0.018(3) -0.015(3)
F12 0.101(5) 0.026(3) 0.093(4) -0.004(3) 0.076(4) -0.008(3)
F13 0.050(4) 0.047(3) 0.092(4) 0.012(3) 0.049(3) -0.010(3)
F14 0.066(4) 0.054(3) 0.060(4) -0.010(3) 0.029(3) 0.020(3)
F15 0.022(3) 0.058(3) 0.086(4) -0.005(3) 0.008(3) 0.010(3)
F16 0.049(4) 0.043(3) 0.087(4) 0.025(3) 0.040(3) 0.024(3)
F17 0.045(3) 0.026(2) 0.052(3) -0.007(2) 0.025(3) -0.005(2)
F18 0.025(3) 0.046(3) 0.047(3) -0.020(2) 0.001(2) 0.007(2)
F19 0.049(3) 0.039(3) 0.036(3) -0.007(2) 0.025(3) 0.007(2)
F110 0.093(5) 0.056(3) 0.041(3) 0.003(3) 0.028(3) -0.031(3)
F111 0.077(4) 0.090(4) 0.061(4) 0.045(3) 0.051(3) 0.062(4)
F112 0.040(3) 0.061(3) 0.024(3) 0.011(2) 0.019(2) 0.014(2)
O11 0.024(3) 0.025(3) 0.038(3) 0.001(2) 0.019(3) 0.000(2)
O12 0.026(3) 0.030(3) 0.034(3) 0.003(2) 0.014(3) 0.003(2)
O13 0.028(3) 0.021(3) 0.027(3) -0.004(2) 0.012(3) 0.001(2)
O14 0.042(4) 0.030(3) 0.029(3) 0.006(2) 0.020(3) 0.008(3)
N11 0.024(4) 0.019(3) 0.028(4) 0.000(3) 0.013(3) 0.000(3)
N12 0.031(4) 0.027(3) 0.032(4) -0.001(3) 0.018(3) -0.002(3)
N13 0.023(4) 0.022(3) 0.028(4) 0.007(3) 0.017(3) 0.009(3)
C11 0.021(4) 0.027(4) 0.022(4) 0.004(3) 0.014(4) 0.004(3)
C12 0.022(5) 0.026(4) 0.033(5) -0.001(3) 0.022(4) -0.001(4)
C13 0.024(5) 0.040(5) 0.039(5) -0.010(4) 0.018(4) -0.009(4)
C14 0.047(6) 0.020(4) 0.062(6) -0.004(4) 0.039(6) -0.006(4)
C15 0.047(6) 0.019(4) 0.059(6) 0.008(4) 0.041(5) 0.002(4)
C16 0.029(5) 0.025(4) 0.042(5) 0.008(4) 0.022(4) 0.004(4)
C17 0.023(5) 0.019(4) 0.022(4) -0.007(3) 0.010(4) -0.005(3)
C18 0.020(5) 0.037(5) 0.031(5) -0.008(4) 0.010(4) -0.003(4)
C19 0.015(4) 0.038(5) 0.021(4) -0.005(3) 0.003(4) 0.004(4)
C110 0.042(6) 0.029(5) 0.040(6) -0.001(4) 0.028(5) 0.000(4)
C111 0.022(5) 0.042(5) 0.048(6) 0.004(4) 0.009(5) 0.007(4)
C112 0.013(4) 0.031(4) 0.031(5) -0.005(3) 0.009(4) 0.001(3)
C113 0.023(5) 0.030(4) 0.028(5) -0.003(3) 0.014(4) -0.006(4)
C114 0.020(5) 0.035(4) 0.028(5) -0.006(3) 0.013(4) -0.003(4)
C115 0.031(5) 0.028(4) 0.024(5) -0.007(3) 0.012(4) -0.002(4)
C116 0.033(5) 0.047(5) 0.027(5) 0.004(4) 0.018(4) 0.006(5)

loop_
_atom_type_symbol
_atom_type_description
_atom_type_scat_dispersion_real
_atom_type_scat_dispersion_imag
_atom_type_scat_source
C C 0.0033 0.0016 'International Tables Vol C Tables 4.2.6.8 and 6.1.1.4'
H H 0.0000 0.0000 'International Tables Vol C Tables 4.2.6.8 and 6.1.1.4'
F F 0.0171 0.0103 'International Tables Vol C Tables 4.2.6.8 and 6.1.1.4'
Mn Mn 0.3368 0.7283 'International Tables Vol C Tables 4.2.6.8 and 6.1.1.4'
N N 0.0061 0.0033 'International Tables Vol C Tables 4.2.6.8 and 6.1.1.4'
O O 0.0106 0.0060 'International Tables Vol C Tables 4.2.6.8 and 6.1.1.4'
S S 0.1246 0.1234 'International Tables Vol C Tables 4.2.6.8 and 6.1.1.4'

loop_
_geom_angle_atom_site_label_1
_geom_angle_atom_site_label_2
_geom_angle_atom_site_label_3
_geom_angle
_geom_angle_site_symmetry_1
_geom_angle_site_symmetry_3
_geom_angle_publ_flag
O24 Mn2 O23 82.3(2) . . ?
O24 Mn2 O21 157.3(2) . . ?
O23 Mn2 O21 90.3(2) . . ?
O24 Mn2 O22 83.8(2) . . ?
O23 Mn2 O22 121.2(2) . . ?
O21 Mn2 O22 81.8(2) . . ?
O24 Mn2 N23 90.5(2) . . ?
O23 Mn2 N23 145.7(2) . . ?
O21 Mn2 N23 107.2(2) . . ?
O22 Mn2 N23 91.0(2) . . ?
O24 Mn2 N21 116.0(2) . . ?
O23 Mn2 N21 81.4(2) . . ?
O21 Mn2 N21 83.8(2) . . ?
O22 Mn2 N21 153.1(2) . . ?
N23 Mn2 N21 71.8(2) . . ?
N21 S21 S22 93.7(2) . . ?
N22 S22 S21 95.6(2) . . ?
C27 O21 Mn2 130.0(5) . . ?
C29 O22 Mn2 130.0(5) . . ?
C212 O23 Mn2 129.0(5) . . ?
C214 O24 Mn2 128.0(5) . . ?
C21 N21 S21 114.3(5) . . ?
C21 N21 Mn2 118.0(5) . . ?
S21 N21 Mn2 127.8(3) . . ?
C21 N22 S22 112.4(5) . . ?
C26 N23 C22 118.1(7) . . ?
C26 N23 Mn2 123.7(5) . . ?
C22 N23 Mn2 118.2(5) . . ?
N21 C21 N22 123.9(7) . . ?
N21 C21 C22 116.3(7) . . ?
N22 C21 C22 119.7(7) . . ?
N23 C22 C23 122.0(7) . . ?
N23 C22 C21 115.6(6) . . ?
C23 C22 C21 122.4(7) . . ?
C24 C23 C22 117.9(7) . . ?
C24 C23 H23 121.0 . . ?
C22 C23 H23 121.0 . . ?
C25 C24 C23 119.7(8) . . ?
C25 C24 H24 120.2 . . ?
C23 C24 H24 120.2 . . ?
C24 C25 C26 118.7(8) . . ?
C24 C25 H25 120.7 . . ?
C26 C25 H25 120.7 . . ?
N23 C26 C25 123.6(8) . . ?
N23 C26 H26 118.2 . . ?
C25 C26 H26 118.2 . . ?
O21 C27 C28 127.9(7) . . ?
O21 C27 C210 114.1(6) . . ?
C28 C27 C210 118.0(7) . . ?
C29 C28 C27 121.8(8) . . ?
C29 C28 H28 119.1 . . ?
C27 C28 H28 119.1 . . ?
O22 C29 C28 128.3(7) . . ?
O22 C29 C211 113.4(7) . . ?
C28 C29 C211 118.2(7) . . ?
F73 C210 F23 58.2(6) . . ?
F73 C210 F22 133.1(7) . . ?
F23 C210 F22 114.5(7) . . ?
F73 C210 F72 115.4(7) . . ?
F23 C210 F72 132.9(7) . . ?
F22 C210 F72 31.1(6) . . ?
F73 C210 F21 46.8(6) . . ?
F23 C210 F21 102.7(6) . . ?
F22 C210 F21 103.9(6) . . ?
F72 C210 F21 75.2(6) . . ?
F73 C210 F71 104.3(6) . . ?
F23 C210 F71 48.6(5) . . ?
F22 C210 F71 72.3(6) . . ?
F72 C210 F71 101.4(6) . . ?
F21 C210 F71 137.5(7) . . ?
F73 C210 C27 112.8(7) . . ?
F23 C210 C27 113.7(6) . . ?
F22 C210 C27 111.7(6) . . ?
F72 C210 C27 111.0(6) . . ?
F21 C210 C27 109.4(7) . . ?
F71 C210 C27 111.1(7) . . ?
F73 F21 C210 59.9(5) . . ?
F73 F21 F72 103.9(7) . . ?
C210 F21 F72 49.6(4) . . ?
F72 F22 C210 75.1(8) . . ?
F72 F22 F71 128.3(10) . . ?
C210 F22 F71 57.4(5) . . ?
F71 F23 F73 128.3(8) . . ?
F71 F23 C210 72.1(6) . . ?
F73 F23 C210 60.3(5) . . ?
F23 F71 C210 59.4(5) . . ?
F23 F71 F22 104.1(6) . . ?
C210 F71 F22 50.3(4) . . ?
F22 F72 C210 73.8(8) . . ?
F22 F72 F21 124.6(10) . . ?
C210 F72 F21 55.2(4) . . ?
F21 F73 F23 130.7(8) . . ?
F21 F73 C210 73.3(6) . . ?
F23 F73 C210 61.5(5) . . ?
F82 C211 F26 131.9(8) . . ?
F82 C211 F24 64.9(8) . . ?
F26 C211 F24 115.0(6) . . ?
F82 C211 F83 113.8(8) . . ?
F26 C211 F83 66.8(6) . . ?
F24 C211 F83 53.5(6) . . ?
F82 C211 F81 111.8(7) . . ?
F26 C211 F81 33.2(6) . . ?
F24 C211 F81 137.4(7) . . ?
F83 C211 F81 99.0(6) . . ?
F82 C211 F25 37.4(7) . . ?
F26 C211 F25 108.5(6) . . ?
F24 C211 F25 101.1(6) . . ?
F83 C211 F25 139.1(7) . . ?
F81 C211 F25 78.9(7) . . ?
F82 C211 C29 113.5(6) . . ?
F26 C211 C29 110.2(7) . . ?
F24 C211 C29 112.2(6) . . ?
F83 C211 C29 110.1(6) . . ?
F81 C211 C29 107.6(7) . . ?
F25 C211 C29 109.3(6) . . ?
F83 F24 C211 65.2(5) . . ?
F83 F24 F82 114.2(7) . . ?
C211 F24 F82 53.7(5) . . ?
F82 F25 C211 60.7(6) . . ?
F82 F25 F81 106.2(8) . . ?
C211 F25 F81 50.5(4) . . ?
F81 F26 C211 82.8(8) . . ?
F81 F26 F83 140.5(11) . . ?
C211 F26 F83 60.6(5) . . ?
F26 F81 C211 64.0(7) . . ?
F26 F81 F25 109.8(9) . . ?
C211 F81 F25 50.6(4) . . ?
F25 F82 C211 81.9(9) . . ?
F25 F82 F24 140.2(10) . . ?
C211 F82 F24 61.4(6) . . ?
F24 F83 C211 61.3(5) . . ?
F24 F83 F26 109.1(7) . . ?
C211 F83 F26 52.5(4) . . ?
O23 C212 C213 127.5(7) . . ?
O23 C212 C215 113.7(7) . . ?
C213 C212 C215 118.7(7) . . ?
C214 C213 C212 121.2(7) . . ?
C214 C213 H213 119.4 . . ?
C212 C213 H213 119.4 . . ?
O24 C214 C213 128.5(7) . . ?
O24 C214 C216 113.1(7) . . ?
C213 C214 C216 118.3(7) . . ?
F27 C215 F29 108.1(7) . . ?
F27 C215 F28 108.0(8) . . ?
F29 C215 F28 105.1(7) . . ?
F27 C215 C212 111.6(7) . . ?
F29 C215 C212 114.4(7) . . ?
F28 C215 C212 109.2(7) . . ?
F211 C216 F212 108.3(8) . . ?
F211 C216 F210 108.8(10) . . ?
F212 C216 F210 107.3(7) . . ?
F211 C216 C214 109.5(7) . . ?
F212 C216 C214 113.3(9) . . ?
F210 C216 C214 109.5(8) . . ?
O14 Mn1 O11 140.0(2) . . ?
O14 Mn1 O12 83.61(19) . . ?
O11 Mn1 O12 81.8(2) . . ?
O14 Mn1 O13 81.35(19) . . ?
O11 Mn1 O13 85.23(19) . . ?
O12 Mn1 O13 138.23(19) . . ?
O14 Mn1 N13 84.9(2) . . ?
O11 Mn1 N13 130.0(2) . . ?
O12 Mn1 N13 84.3(2) . . ?
O13 Mn1 N13 132.3(2) . . ?
O14 Mn1 N11 134.6(2) . . ?
O11 Mn1 N11 81.7(2) . . ?
O12 Mn1 N11 129.4(2) . . ?
O13 Mn1 N11 87.2(2) . . ?
N13 Mn1 N11 71.0(2) . . ?
N11 S11 S12 93.5(2) . . ?
N12 S12 S11 95.7(2) . . ?
C17 O11 Mn1 129.1(4) . . ?
C19 O12 Mn1 129.2(5) . . ?
C112 O13 Mn1 130.4(4) . . ?
C114 O14 Mn1 131.3(5) . . ?
C11 N11 S11 114.5(5) . . ?
C11 N11 Mn1 118.2(4) . . ?
S11 N11 Mn1 127.1(3) . . ?
C11 N12 S12 113.2(5) . . ?
C16 N13 C12 118.2(6) . . ?
C16 N13 Mn1 122.6(5) . . ?
C12 N13 Mn1 119.0(4) . . ?
N11 C11 N12 123.1(6) . . ?
N11 C11 C12 116.7(6) . . ?
N12 C11 C12 120.2(6) . . ?
N13 C12 C13 122.8(7) . . ?
N13 C12 C11 115.0(6) . . ?
C13 C12 C11 122.1(7) . . ?
C14 C13 C12 117.2(8) . . ?
C14 C13 H13 121.4 . . ?
C12 C13 H13 121.4 . . ?
C15 C14 C13 120.2(7) . . ?
C15 C14 H14 119.9 . . ?
C13 C14 H14 119.9 . . ?
C14 C15 C16 118.3(7) . . ?
C14 C15 H15 120.8 . . ?
C16 C15 H15 120.8 . . ?
N13 C16 C15 123.3(8) . . ?
N13 C16 H16 118.3 . . ?
C15 C16 H16 118.3 . . ?
O11 C17 C18 128.3(7) . . ?
O11 C17 C110 113.6(6) . . ?
C18 C17 C110 117.9(7) . . ?
C19 C18 C17 121.6(7) . . ?
C19 C18 H18 119.2 . . ?
C17 C18 H18 119.2 . . ?
O12 C19 C18 127.8(7) . . ?
O12 C19 C111 116.7(7) . . ?
C18 C19 C111 115.5(7) . . ?
F12 C110 F11 109.2(7) . . ?
F12 C110 F13 106.1(7) . . ?
F11 C110 F13 106.1(7) . . ?
F12 C110 C17 112.5(6) . . ?
F11 C110 C17 111.2(6) . . ?
F13 C110 C17 111.4(7) . . ?
F15 C111 F14 107.3(7) . . ?
F15 C111 F16 107.4(7) . . ?
F14 C111 F16 105.7(7) . . ?
F15 C111 C19 112.8(7) . . ?
F14 C111 C19 110.6(7) . . ?
F16 C111 C19 112.6(7) . . ?
O13 C112 C113 127.0(7) . . ?
O13 C112 C115 114.1(6) . . ?
C113 C112 C115 118.9(7) . . ?
C114 C113 C112 122.2(7) . . ?
C114 C113 H113 118.9 . . ?
C112 C113 H113 118.9 . . ?
O14 C114 C113 127.8(7) . . ?
O14 C114 C116 113.8(6) . . ?
C113 C114 C116 118.4(7) . . ?
F18 C115 F19 107.3(6) . . ?
F18 C115 F17 108.4(6) . . ?
F19 C115 F17 105.1(6) . . ?
F18 C115 C112 112.5(6) . . ?
F19 C115 C112 112.5(6) . . ?
F17 C115 C112 110.7(6) . . ?
F112 C116 F111 108.0(7) . . ?
F112 C116 F110 107.1(6) . . ?
F111 C116 F110 106.9(7) . . ?
F112 C116 C114 114.4(7) . . ?
F111 C116 C114 110.6(6) . . ?
F110 C116 C114 109.6(6) . . ?

loop_
_geom_bond_atom_site_label_1
_geom_bond_atom_site_label_2
_geom_bond_distance
_geom_bond_site_symmetry_2
_geom_bond_publ_flag
Mn2 O24 2.133(5) . ?
Mn2 O23 2.142(5) . ?
Mn2 O21 2.146(5) . ?
Mn2 O22 2.150(5) . ?
Mn2 N23 2.260(6) . ?
Mn2 N21 2.279(6) . ?
S21 N21 1.630(6) . ?
S21 S22 2.087(3) . ?
S22 N22 1.630(6) . ?
F27 C215 1.330(9) . ?
F28 C215 1.333(10) . ?
F29 C215 1.331(9) . ?
F210 C216 1.344(11) . ?
F211 C216 1.298(10) . ?
F212 C216 1.327(10) . ?
O21 C27 1.244(8) . ?
O22 C29 1.245(9) . ?
O23 C212 1.234(8) . ?
O24 C214 1.238(9) . ?
N21 C21 1.329(9) . ?
N22 C21 1.337(9) . ?
N23 C26 1.332(9) . ?
N23 C22 1.353(9) . ?
C21 C22 1.486(10) . ?
C22 C23 1.401(10) . ?
C23 C24 1.395(10) . ?
C23 H23 0.9500 . ?
C24 C25 1.372(11) . ?
C24 H24 0.9500 . ?
C25 C26 1.374(11) . ?
C25 H25 0.9500 . ?
C26 H26 0.9500 . ?
C27 C28 1.397(10) . ?
C27 C210 1.538(10) . ?
C28 C29 1.373(11) . ?
C28 H28 0.9500 . ?
C29 C211 1.581(10) . ?
C210 F73 1.278(7) . ?
C210 F23 1.292(7) . ?
C210 F22 1.304(7) . ?
C210 F72 1.312(7) . ?
C210 F21 1.415(8) . ?
C210 F71 1.428(8) . ?
F21 F73 1.076(11) . ?
F21 F72 1.665(12) . ?
F22 F72 0.700(13) . ?
F22 F71 1.615(12) . ?
F23 F71 1.125(11) . ?
F23 F73 1.250(11) . ?
C211 F82 1.229(8) . ?
C211 F26 1.262(7) . ?
C211 F24 1.340(7) . ?
C211 F83 1.386(8) . ?
C211 F81 1.394(8) . ?
C211 F25 1.395(7) . ?
F24 F83 1.227(14) . ?
F24 F82 1.382(14) . ?
F25 F82 0.856(14) . ?
F25 F81 1.773(13) . ?
F26 F81 0.769(13) . ?
F26 F83 1.462(12) . ?
C212 C213 1.411(10) . ?
C212 C215 1.523(11) . ?
C213 C214 1.390(11) . ?
C213 H213 0.9500 . ?
C214 C216 1.557(11) . ?
Mn1 O14 2.134(5) . ?
Mn1 O11 2.151(5) . ?
Mn1 O12 2.161(5) . ?
Mn1 O13 2.164(5) . ?
Mn1 N13 2.269(6) . ?
Mn1 N11 2.288(6) . ?
S11 N11 1.647(6) . ?
S11 S12 2.093(3) . ?
S12 N12 1.620(6) . ?
F11 C110 1.307(9) . ?
F12 C110 1.302(8) . ?
F13 C110 1.357(9) . ?
F14 C111 1.331(9) . ?
F15 C111 1.322(9) . ?
F16 C111 1.333(9) . ?
F17 C115 1.350(8) . ?
F18 C115 1.311(9) . ?
F19 C115 1.344(8) . ?
F110 C116 1.352(9) . ?
F111 C116 1.329(9) . ?
F112 C116 1.320(8) . ?
O11 C17 1.250(8) . ?
O12 C19 1.258(8) . ?
O13 C112 1.262(8) . ?
O14 C114 1.249(8) . ?
N11 C11 1.328(9) . ?
N12 C11 1.351(9) . ?
N13 C16 1.332(8) . ?
N13 C12 1.347(9) . ?
C11 C12 1.480(9) . ?
C12 C13 1.412(10) . ?
C13 C14 1.389(10) . ?
C13 H13 0.9500 . ?
C14 C15 1.385(12) . ?
C14 H14 0.9500 . ?
C15 C16 1.386(10) . ?
C15 H15 0.9500 . ?
C16 H16 0.9500 . ?
C17 C18 1.399(10) . ?
C17 C110 1.528(10) . ?
C18 C19 1.392(10) . ?
C18 H18 0.9500 . ?
C19 C111 1.534(10) . ?
C112 C113 1.391(10) . ?
C112 C115 1.534(10) . ?
C113 C114 1.385(10) . ?
C113 H113 0.9500 . ?
C114 C116 1.536(10) . ?
